data_7014029
loop_
_publ_author_name
'Levason, William'
'Matthews, Melissa L.'
'Reid, Gillian'
'Webster, Michael'

_publ_section_title
;
 Synthesis and characterisation of transition metal halide complexes of
 the xylyl-distibine, 1,2-bis(dimethylstibanylmethyl)benzene.
;
_journal_issue 4
_journal_name_full 'Dalton transactions (Cambridge, England : 2003)'
_journal_page_first 554
_journal_page_last 561
_journal_paper_doi 10.1039/b400214h
_journal_year 2004
_chemical_formula_moiety 'C24 H40 I Ni Sb4 1+, Cl O4 1-'
_chemical_formula_sum 'C24 H40 Cl I Ni O4 Sb4'
_chemical_formula_weight 1100.62
_chemical_name_systematic
;
Iodobis(1,2-bis(dimethylstibanylmethyl)benzene)nickel(II) perchlorate
;
_space_group_IT_number 2
_symmetry_cell_setting triclinic
_symmetry_Int_Tables_number 2
_symmetry_space_group_name_Hall '-P 1'
_symmetry_space_group_name_H-M 'P -1'
_atom_sites_solution_hydrogens geom
_atom_sites_solution_primary direct
_atom_sites_solution_secondary difmap
_audit_creation_method 'SHELXL-97 + hand edit'
_cell_angle_alpha 95.814(10)
_cell_angle_beta 95.740(10)
_cell_angle_gamma 107.789(8)
_cell_formula_units_Z 4
_cell_length_a 9.4616(15)
_cell_length_b 13.608(3)
_cell_length_c 27.146(4)
_cell_measurement_reflns_used 47934
_cell_measurement_temperature 120(2)
_cell_measurement_theta_max 27.48
_cell_measurement_theta_min 2.91
_cell_volume 3279.1(10)
_computing_structure_refinement 'SHELXL-97 (Sheldrick, 1997)'
_computing_structure_solution 'SHELXS-97 (Sheldrick, 1997)'
_diffrn_ambient_temperature 120(2)
_diffrn_measured_fraction_theta_full 0.973
_diffrn_measured_fraction_theta_max 0.973
_diffrn_measurement_device_type 'area detector, Nonius Kappa ccd'
_diffrn_measurement_method '\f and \w scans'
_diffrn_radiation_monochromator graphite
_diffrn_radiation_source 'Nonius rotating anode'
_diffrn_radiation_type MoK\a
_diffrn_radiation_wavelength 0.71073
_diffrn_reflns_av_R_equivalents 0.1004
_diffrn_reflns_av_sigmaI/netI 0.1030
_diffrn_reflns_limit_h_max 11
_diffrn_reflns_limit_h_min -11
_diffrn_reflns_limit_k_max 16
_diffrn_reflns_limit_k_min -16
_diffrn_reflns_limit_l_max 32
_diffrn_reflns_limit_l_min -32
_diffrn_reflns_number 38793
_diffrn_reflns_theta_full 25.00
_diffrn_reflns_theta_max 25.00
_diffrn_reflns_theta_min 3.00
_exptl_absorpt_coefficient_mu 4.866
_exptl_absorpt_correction_T_max 0.88270
_exptl_absorpt_correction_T_min 0.78889
_exptl_absorpt_correction_type multi-scan
_exptl_absorpt_process_details 'SORTAV, R H Blessing, J. Appl. Cryst., 1997, 30, 421-426.'
_exptl_crystal_colour 'dark green'
_exptl_crystal_density_diffrn 2.229
_exptl_crystal_density_method 'not measured'
_exptl_crystal_description plate
_exptl_crystal_F_000 2072
_exptl_crystal_size_max 0.12
_exptl_crystal_size_mid 0.12
_exptl_crystal_size_min 0.02
_refine_diff_density_max 1.759
_refine_diff_density_min -1.889
_refine_diff_density_rms 0.268
_refine_ls_extinction_coef 0.00079(8)
_refine_ls_extinction_expression Fc^*^=kFc[1+0.001xFc^2^\l^3^/sin(2\q)]^-1/4^
_refine_ls_extinction_method SHELXL
_refine_ls_goodness_of_fit_ref 1.007
_refine_ls_hydrogen_treatment mixed
_refine_ls_matrix_type full
_refine_ls_number_parameters 634
_refine_ls_number_reflns 11251
_refine_ls_number_restraints 0
_refine_ls_restrained_S_all 1.007
_refine_ls_R_factor_all 0.1123
_refine_ls_R_factor_gt 0.0586
_refine_ls_shift/su_max 0.000
_refine_ls_shift/su_mean 0.000
_refine_ls_structure_factor_coef Fsqd
_refine_ls_weighting_details 'w=1/[\s^2^(Fo^2^)+(0.0771P)^2^+3.4579P] where P=(Fo^2^+2Fc^2^)/3'
_refine_ls_weighting_scheme calc
_refine_ls_wR_factor_gt 0.1387
_refine_ls_wR_factor_ref 0.1595
_reflns_number_gt 7012
_reflns_number_total 11251
_reflns_threshold_expression >2sigma(I)
_cod_data_source_file b400214h.txt
_cod_data_source_block niisb4
_cod_original_cell_volume 3279.2(9)
_cod_database_code 7014029

loop_
_symmetry_equiv_pos_as_xyz
'x, y, z'
'-x, -y, -z'

loop_
_atom_site_label
_atom_site_type_symbol
_atom_site_fract_x
_atom_site_fract_y
_atom_site_fract_z
_atom_site_U_iso_or_equiv
_atom_site_adp_type
_atom_site_occupancy
_atom_site_symmetry_multiplicity
_atom_site_calc_flag
_atom_site_refinement_flags
_atom_site_disorder_assembly
_atom_site_disorder_group
Ni1 Ni 0.91208(18) 0.26624(13) 0.10829(6) 0.0214(4) Uani 1 1 d . . .
Ni2 Ni 0.60374(18) 0.75059(13) 0.38430(6) 0.0212(4) Uani 1 1 d . . .
I1 I 1.16888(10) 0.40270(7) 0.09953(4) 0.0330(3) Uani 1 1 d . . .
I2 I 0.34215(10) 0.61043(7) 0.38388(4) 0.0340(3) Uani 1 1 d . . .
Sb1 Sb 0.90650(10) 0.08661(7) 0.11597(3) 0.0215(2) Uani 1 1 d . . .
Sb2 Sb 0.98963(10) 0.31280(7) 0.19816(3) 0.0269(2) Uani 1 1 d . . .
Sb3 Sb 0.69061(10) 0.32609(7) 0.10740(3) 0.0241(2) Uani 1 1 d . . .
Sb4 Sb 0.87317(10) 0.23453(7) 0.01700(3) 0.0229(2) Uani 1 1 d . . .
Sb5 Sb 0.82862(10) 0.69401(7) 0.38358(3) 0.0234(2) Uani 1 1 d . . .
Sb6 Sb 0.62999(10) 0.76122(7) 0.47494(3) 0.0233(2) Uani 1 1 d . . .
Sb7 Sb 0.60698(10) 0.93239(7) 0.38440(3) 0.0220(2) Uani 1 1 d . . .
Sb8 Sb 0.54366(10) 0.72249(7) 0.29383(3) 0.0260(2) Uani 1 1 d . . .
Cl1 Cl 0.9780(4) 0.7223(3) 0.15298(12) 0.0306(8) Uani 1 1 d . . .
Cl2 Cl 0.5393(4) 0.3073(3) 0.35341(13) 0.0326(8) Uani 1 1 d . . .
O1 O 0.942(4) 0.6806(15) 0.1954(7) 0.142(11) Uani 1 1 d . . .
O2 O 0.9024(14) 0.7978(9) 0.1461(4) 0.049(3) Uani 1 1 d . . .
O3 O 1.1335(16) 0.7768(13) 0.1572(9) 0.107(7) Uani 1 1 d . . .
O4 O 0.9373(13) 0.6431(9) 0.1107(4) 0.046(3) Uani 1 1 d . . .
O5 O 0.5365(12) 0.3611(9) 0.4016(4) 0.044(3) Uani 1 1 d . . .
O6 O 0.6470(17) 0.3742(11) 0.3288(5) 0.070(4) Uani 1 1 d . . .
O7 O 0.5835(16) 0.2183(9) 0.3600(4) 0.057(3) Uani 1 1 d . . .
O8 O 0.3989(15) 0.2771(13) 0.3240(5) 0.081(5) Uani 1 1 d . . .
C1 C 0.7472(17) -0.0419(11) 0.0683(5) 0.030(3) Uani 1 1 d . . .
H1A H 0.7565 -0.0326 0.0333 0.099(11) Uiso 1 1 calc R . .
H1B H 0.6458 -0.0457 0.0748 0.099(11) Uiso 1 1 calc R . .
H1C H 0.7662 -0.1066 0.0748 0.099(11) Uiso 1 1 calc R . .
C2 C 1.1088(17) 0.0470(14) 0.1136(7) 0.042(4) Uani 1 1 d . . .
H2A H 1.1518 0.0676 0.0834 0.099(11) Uiso 1 1 calc R . .
H2B H 1.0861 -0.0283 0.1132 0.099(11) Uiso 1 1 calc R . .
H2C H 1.1808 0.0838 0.1432 0.099(11) Uiso 1 1 calc R . .
C3 C 0.8440(15) 0.0345(10) 0.1846(5) 0.023(3) Uani 1 1 d . . .
H3A H 0.8295 -0.0410 0.1828 0.044(8) Uiso 1 1 calc R . .
H3B H 0.9250 0.0716 0.2124 0.044(8) Uiso 1 1 calc R . .
C4 C 0.6998(16) 0.0553(11) 0.1947(5) 0.028(3) Uani 1 1 d . . .
C5 C 0.5642(16) -0.0169(12) 0.1748(5) 0.032(3) Uani 1 1 d . . .
H5 H 0.5639 -0.0766 0.1533 0.044(8) Uiso 1 1 calc R . .
C6 C 0.4271(18) -0.0069(14) 0.1844(6) 0.041(4) Uani 1 1 d . . .
H6 H 0.3351 -0.0605 0.1725 0.044(8) Uiso 1 1 calc R . .
C7 C 0.4325(19) 0.0874(13) 0.2129(6) 0.037(4) Uani 1 1 d . . .
H7 H 0.3409 0.0981 0.2192 0.044(8) Uiso 1 1 calc R . .
C8 C 0.5651(19) 0.1643(14) 0.2318(6) 0.038(4) Uani 1 1 d . . .
H8 H 0.5649 0.2265 0.2511 0.044(8) Uiso 1 1 calc R . .
C9 C 0.7011(17) 0.1494(12) 0.2223(6) 0.035(4) Uani 1 1 d . . .
C10 C 0.8460(19) 0.2325(13) 0.2474(6) 0.043(4) Uani 1 1 d . . .
H10A H 0.9031 0.1990 0.2689 0.044(8) Uiso 1 1 calc R . .
H10B H 0.8194 0.2847 0.2696 0.044(8) Uiso 1 1 calc R . .
C11 C 1.0383(19) 0.4708(11) 0.2301(6) 0.041(4) Uani 1 1 d . . .
H11A H 1.1049 0.5164 0.2105 0.099(11) Uiso 1 1 calc R . .
H11B H 1.0875 0.4808 0.2645 0.099(11) Uiso 1 1 calc R . .
H11C H 0.9449 0.4879 0.2299 0.099(11) Uiso 1 1 calc R . .
C12 C 1.1923(18) 0.2826(12) 0.2256(6) 0.039(4) Uani 1 1 d . . .
H12A H 1.1842 0.2106 0.2135 0.099(11) Uiso 1 1 calc R . .
H12B H 1.2066 0.2932 0.2623 0.099(11) Uiso 1 1 calc R . .
H12C H 1.2780 0.3304 0.2136 0.099(11) Uiso 1 1 calc R . .
C13 C 0.4784(18) 0.2078(12) 0.0872(7) 0.040(4) Uani 1 1 d . . .
H13A H 0.4827 0.1601 0.0582 0.099(11) Uiso 1 1 calc R . .
H13B H 0.4013 0.2400 0.0787 0.099(11) Uiso 1 1 calc R . .
H13C H 0.4539 0.1688 0.1153 0.099(11) Uiso 1 1 calc R . .
C14 C 0.645(2) 0.4147(13) 0.1701(6) 0.040(4) Uani 1 1 d . . .
H14A H 0.7347 0.4737 0.1834 0.099(11) Uiso 1 1 calc R . .
H14B H 0.6167 0.3702 0.1960 0.099(11) Uiso 1 1 calc R . .
H14C H 0.5625 0.4407 0.1594 0.099(11) Uiso 1 1 calc R . .
C15 C 0.6709(16) 0.4326(11) 0.0546(5) 0.028(3) Uani 1 1 d . . .
H15A H 0.6044 0.4711 0.0663 0.044(8) Uiso 1 1 calc R . .
H15B H 0.7711 0.4841 0.0551 0.044(8) Uiso 1 1 calc R . .
C16 C 0.6116(15) 0.3828(10) 0.0020(5) 0.024(3) Uani 1 1 d . . .
C17 C 0.4609(16) 0.3674(10) -0.0151(6) 0.033(3) Uani 1 1 d . . .
H17 H 0.3994 0.3847 0.0077 0.044(8) Uiso 1 1 calc R . .
C18 C 0.3992(17) 0.3281(11) -0.0638(6) 0.032(3) Uani 1 1 d . . .
H18 H 0.2954 0.3153 -0.0738 0.044(8) Uiso 1 1 calc R . .
C19 C 0.487(2) 0.3074(12) -0.0978(6) 0.045(4) Uani 1 1 d . . .
H19 H 0.4458 0.2843 -0.1320 0.044(8) Uiso 1 1 calc R . .
C20 C 0.6373(17) 0.3205(12) -0.0819(5) 0.030(3) Uani 1 1 d . . .
H20 H 0.6986 0.3030 -0.1047 0.044(8) Uiso 1 1 calc R . .
C21 C 0.6968(15) 0.3599(12) -0.0317(6) 0.033(4) Uani 1 1 d . . .
C22 C 0.8598(15) 0.3670(11) -0.0173(6) 0.027(3) Uani 1 1 d . . .
H22A H 0.9115 0.4315 0.0063 0.044(8) Uiso 1 1 calc R . .
H22B H 0.9108 0.3705 -0.0475 0.044(8) Uiso 1 1 calc R . .
C23 C 1.0426(18) 0.1882(12) -0.0134(6) 0.039(4) Uani 1 1 d . . .
H23A H 1.0535 0.1274 0.0011 0.099(11) Uiso 1 1 calc R . .
H23B H 1.1376 0.2455 -0.0058 0.099(11) Uiso 1 1 calc R . .
H23C H 1.0157 0.1700 -0.0497 0.099(11) Uiso 1 1 calc R . .
C24 C 0.6775(15) 0.1169(10) -0.0237(6) 0.031(3) Uani 1 1 d . . .
H24A H 0.5873 0.1288 -0.0132 0.099(11) Uiso 1 1 calc R . .
H24B H 0.6794 0.0479 -0.0169 0.099(11) Uiso 1 1 calc R . .
H24C H 0.6767 0.1205 -0.0596 0.099(11) Uiso 1 1 calc R . .
C25 C 1.0383(15) 0.8151(12) 0.4114(6) 0.032(3) Uani 1 1 d . . .
H25A H 1.0456 0.8756 0.3939 0.099(11) Uiso 1 1 calc R . .
H25B H 1.1218 0.7890 0.4056 0.099(11) Uiso 1 1 calc R . .
H25C H 1.0426 0.8356 0.4473 0.099(11) Uiso 1 1 calc R . .
C26 C 0.8879(18) 0.6245(12) 0.3165(6) 0.036(4) Uani 1 1 d . . .
H26A H 0.8847 0.6676 0.2899 0.099(11) Uiso 1 1 calc R . .
H26B H 0.8165 0.5544 0.3059 0.099(11) Uiso 1 1 calc R . .
H26C H 0.9892 0.6200 0.3235 0.099(11) Uiso 1 1 calc R . .
C27 C 0.8494(16) 0.5779(11) 0.4290(5) 0.028(3) Uani 1 1 d . . .
H27A H 0.7515 0.5218 0.4242 0.044(8) Uiso 1 1 calc R . .
H27B H 0.9229 0.5469 0.4162 0.044(8) Uiso 1 1 calc R . .
C28 C 0.8960(17) 0.6113(10) 0.4841(5) 0.029(3) Uani 1 1 d . . .
C29 C 1.0467(16) 0.6281(11) 0.5024(6) 0.033(3) Uani 1 1 d . . .
H29 H 1.1145 0.6229 0.4794 0.044(8) Uiso 1 1 calc R . .
C30 C 1.0988(17) 0.6518(11) 0.5525(6) 0.037(4) Uani 1 1 d . . .
H30 H 1.2002 0.6599 0.5644 0.044(8) Uiso 1 1 calc R . .
C31 C 0.9984(18) 0.6640(11) 0.5863(6) 0.039(4) Uani 1 1 d . . .
H31 H 1.0329 0.6820 0.6211 0.044(8) Uiso 1 1 calc R . .
C32 C 0.8499(19) 0.6499(12) 0.5686(6) 0.036(4) Uani 1 1 d . . .
H32 H 0.7816 0.6556 0.5913 0.044(8) Uiso 1 1 calc R . .
C33 C 0.8027(17) 0.6275(11) 0.5181(5) 0.030(3) Uani 1 1 d . . .
C34 C 0.6381(17) 0.6177(11) 0.5002(6) 0.032(3) Uani 1 1 d . . .
H34A H 0.5779 0.6031 0.5280 0.044(8) Uiso 1 1 calc R . .
H34B H 0.5954 0.5593 0.4726 0.044(8) Uiso 1 1 calc R . .
C35 C 0.4562(16) 0.7999(13) 0.5077(6) 0.039(4) Uani 1 1 d . . .
H35A H 0.3588 0.7549 0.4901 0.099(11) Uiso 1 1 calc R . .
H35B H 0.4657 0.8729 0.5051 0.099(11) Uiso 1 1 calc R . .
H35C H 0.4638 0.7898 0.5430 0.099(11) Uiso 1 1 calc R . .
C36 C 0.8199(18) 0.8710(12) 0.5211(6) 0.038(4) Uani 1 1 d . . .
H36A H 0.9120 0.8630 0.5103 0.099(11) Uiso 1 1 calc R . .
H36B H 0.8167 0.8585 0.5560 0.099(11) Uiso 1 1 calc R . .
H36C H 0.8181 0.9419 0.5183 0.099(11) Uiso 1 1 calc R . .
C37 C 0.7597(16) 1.0536(11) 0.4379(5) 0.028(3) Uani 1 1 d . . .
H37A H 0.8598 1.0463 0.4395 0.099(11) Uiso 1 1 calc R . .
H37B H 0.7262 1.0488 0.4708 0.099(11) Uiso 1 1 calc R . .
H37C H 0.7632 1.1215 0.4279 0.099(11) Uiso 1 1 calc R . .
C38 C 0.4046(16) 0.9694(14) 0.3898(6) 0.040(4) Uani 1 1 d . . .
H38A H 0.3225 0.9187 0.3666 0.099(11) Uiso 1 1 calc R . .
H38B H 0.4177 1.0395 0.3810 0.099(11) Uiso 1 1 calc R . .
H38C H 0.3808 0.9669 0.4240 0.099(11) Uiso 1 1 calc R . .
C39 C 0.6757(17) 1.0000(12) 0.3180(5) 0.033(3) Uani 1 1 d . . .
H39A H 0.6016 0.9630 0.2884 0.044(8) Uiso 1 1 calc R . .
H39B H 0.6813 1.0743 0.3219 0.044(8) Uiso 1 1 calc R . .
C40 C 0.8238(17) 0.9907(10) 0.3109(5) 0.030(3) Uani 1 1 d . . .
C41 C 0.9557(18) 1.0677(12) 0.3326(5) 0.034(4) Uani 1 1 d . . .
H41 H 0.9478 1.1254 0.3537 0.044(8) Uiso 1 1 calc R . .
C42 C 1.0975(17) 1.0658(13) 0.3256(5) 0.037(4) Uani 1 1 d . . .
H42 H 1.1841 1.1221 0.3400 0.044(8) Uiso 1 1 calc R . .
C43 C 1.1096(18) 0.9804(14) 0.2972(6) 0.042(4) Uani 1 1 d . . .
H43 H 1.2055 0.9763 0.2919 0.044(8) Uiso 1 1 calc R . .
C44 C 0.9787(18) 0.8983(13) 0.2759(6) 0.036(4) Uani 1 1 d . . .
H44 H 0.9887 0.8382 0.2575 0.044(8) Uiso 1 1 calc R . .
C45 C 0.8359(16) 0.9025(11) 0.2808(5) 0.027(3) Uani 1 1 d . . .
C46 C 0.7006(17) 0.8186(12) 0.2526(5) 0.033(3) Uani 1 1 d . . .
H46A H 0.7367 0.7720 0.2304 0.044(8) Uiso 1 1 calc R . .
H46B H 0.6449 0.8525 0.2309 0.044(8) Uiso 1 1 calc R . .
C47 C 0.3434(19) 0.7508(12) 0.2669(6) 0.040(4) Uani 1 1 d . . .
H47A H 0.3456 0.8198 0.2822 0.099(11) Uiso 1 1 calc R . .
H47B H 0.2571 0.6975 0.2756 0.099(11) Uiso 1 1 calc R . .
H47C H 0.3350 0.7483 0.2305 0.099(11) Uiso 1 1 calc R . .
C48 C 0.5085(19) 0.5723(12) 0.2554(6) 0.041(4) Uani 1 1 d . . .
H48A H 0.5953 0.5497 0.2646 0.099(11) Uiso 1 1 calc R . .
H48B H 0.4956 0.5743 0.2193 0.099(11) Uiso 1 1 calc R . .
H48C H 0.4184 0.5233 0.2644 0.099(11) Uiso 1 1 calc R . .

loop_
_atom_site_aniso_label
_atom_site_aniso_U_11
_atom_site_aniso_U_22
_atom_site_aniso_U_33
_atom_site_aniso_U_23
_atom_site_aniso_U_13
_atom_site_aniso_U_12
Ni1 0.0184(9) 0.0230(9) 0.0238(9) 0.0015(7) 0.0002(7) 0.0093(7)
Ni2 0.0175(9) 0.0243(9) 0.0226(9) 0.0000(7) 0.0022(7) 0.0092(7)
I1 0.0216(5) 0.0302(5) 0.0419(6) 0.0024(4) 0.0025(4) 0.0020(4)
I2 0.0217(5) 0.0337(5) 0.0396(6) 0.0007(4) 0.0037(4) 0.0003(4)
Sb1 0.0185(5) 0.0221(5) 0.0252(5) 0.0024(4) 0.0022(4) 0.0090(4)
Sb2 0.0261(5) 0.0281(5) 0.0256(5) -0.0028(4) -0.0036(4) 0.0116(4)
Sb3 0.0212(5) 0.0267(5) 0.0267(5) 0.0002(4) 0.0019(4) 0.0125(4)
Sb4 0.0180(5) 0.0262(5) 0.0252(5) 0.0024(4) 0.0029(4) 0.0084(4)
Sb5 0.0194(5) 0.0268(5) 0.0260(5) 0.0017(4) 0.0048(4) 0.0105(4)
Sb6 0.0186(5) 0.0276(5) 0.0241(5) 0.0017(4) 0.0038(4) 0.0085(4)
Sb7 0.0184(5) 0.0237(5) 0.0250(5) 0.0010(4) 0.0025(4) 0.0090(4)
Sb8 0.0240(5) 0.0289(5) 0.0241(5) -0.0029(4) -0.0006(4) 0.0100(4)
Cl1 0.034(2) 0.0351(19) 0.0242(18) 0.0009(15) 0.0000(15) 0.0146(16)
Cl2 0.030(2) 0.037(2) 0.0250(19) 0.0035(15) -0.0028(15) 0.0049(16)
O1 0.33(3) 0.095(13) 0.076(12) 0.048(11) 0.107(17) 0.131(18)
O2 0.061(8) 0.040(6) 0.051(7) 0.012(6) 0.003(6) 0.021(6)
O3 0.038(9) 0.077(11) 0.19(2) -0.044(11) -0.007(10) 0.017(8)
O4 0.054(7) 0.053(7) 0.033(6) -0.015(5) -0.010(5) 0.031(6)
O5 0.040(7) 0.051(7) 0.040(7) 0.004(5) 0.003(5) 0.012(5)
O6 0.080(10) 0.068(9) 0.049(8) -0.003(7) 0.036(7) -0.002(8)
O7 0.091(10) 0.043(7) 0.040(7) -0.015(5) -0.008(6) 0.036(7)
O8 0.042(8) 0.119(12) 0.064(9) -0.018(9) -0.033(7) 0.020(8)
C1 0.034(8) 0.026(8) 0.028(8) 0.002(6) -0.007(6) 0.009(6)
C2 0.020(8) 0.060(11) 0.054(10) 0.016(9) 0.011(7) 0.019(8)
C3 0.023(7) 0.025(7) 0.028(7) 0.016(6) 0.007(6) 0.014(6)
C4 0.024(8) 0.028(8) 0.040(8) 0.012(7) 0.005(6) 0.016(6)
C5 0.023(8) 0.046(9) 0.027(8) 0.007(7) 0.003(6) 0.012(7)
C6 0.027(9) 0.063(11) 0.030(9) 0.009(8) 0.001(7) 0.011(8)
C7 0.036(9) 0.051(10) 0.033(9) 0.016(8) 0.020(7) 0.020(8)
C8 0.045(10) 0.055(10) 0.033(9) 0.016(8) 0.013(7) 0.037(9)
C9 0.033(9) 0.038(9) 0.037(9) 0.000(7) -0.002(7) 0.019(7)
C10 0.045(10) 0.055(10) 0.025(8) -0.003(7) 0.009(7) 0.014(8)
C11 0.049(10) 0.030(8) 0.035(9) -0.015(7) -0.022(7) 0.016(7)
C12 0.044(10) 0.036(9) 0.043(10) 0.002(7) -0.010(7) 0.027(8)
C13 0.031(9) 0.025(8) 0.062(11) 0.012(7) 0.009(8) 0.005(7)
C14 0.053(11) 0.045(10) 0.032(9) 0.002(7) 0.013(8) 0.027(8)
C15 0.023(8) 0.031(8) 0.028(8) -0.006(6) -0.005(6) 0.014(6)
C16 0.024(8) 0.019(7) 0.030(8) 0.009(6) 0.002(6) 0.004(6)
C17 0.025(8) 0.020(7) 0.049(10) -0.001(7) -0.005(7) 0.004(6)
C18 0.025(8) 0.026(8) 0.044(9) 0.008(7) -0.011(7) 0.012(6)
C19 0.062(12) 0.033(9) 0.034(9) -0.007(7) -0.023(8) 0.019(8)
C20 0.031(8) 0.043(9) 0.030(8) 0.018(7) 0.003(6) 0.026(7)
C21 0.012(7) 0.043(9) 0.045(10) 0.026(7) -0.005(6) 0.008(6)
C22 0.024(8) 0.023(7) 0.040(8) 0.010(6) 0.010(6) 0.012(6)
C23 0.036(9) 0.038(9) 0.049(10) 0.001(7) 0.010(8) 0.020(7)
C24 0.020(8) 0.022(7) 0.046(9) -0.002(7) -0.002(6) 0.002(6)
C25 0.015(7) 0.037(8) 0.041(9) -0.007(7) 0.001(6) 0.008(6)
C26 0.035(9) 0.035(8) 0.047(10) -0.001(7) 0.005(7) 0.026(7)
C27 0.028(8) 0.024(7) 0.040(9) 0.010(6) 0.017(7) 0.013(6)
C28 0.040(9) 0.014(7) 0.030(8) 0.002(6) 0.009(7) 0.004(6)
C29 0.022(8) 0.023(7) 0.051(10) 0.007(7) -0.006(7) 0.007(6)
C30 0.025(8) 0.026(8) 0.057(11) 0.017(7) -0.013(7) 0.005(6)
C31 0.043(10) 0.019(7) 0.049(10) -0.005(7) -0.017(8) 0.013(7)
C32 0.049(10) 0.035(9) 0.035(9) 0.016(7) -0.002(7) 0.026(8)
C33 0.036(9) 0.022(7) 0.032(8) 0.011(6) -0.003(6) 0.009(6)
C34 0.038(9) 0.026(8) 0.035(8) 0.018(7) 0.014(7) 0.008(7)
C35 0.019(8) 0.058(10) 0.037(9) 0.000(8) -0.006(6) 0.012(7)
C36 0.035(9) 0.033(8) 0.043(9) 0.002(7) -0.011(7) 0.013(7)
C37 0.024(8) 0.033(8) 0.027(8) -0.008(6) 0.005(6) 0.011(6)
C38 0.015(7) 0.058(10) 0.051(10) 0.007(8) 0.013(7) 0.013(7)
C39 0.038(9) 0.044(9) 0.025(8) 0.002(7) 0.004(7) 0.023(7)
C40 0.035(9) 0.022(7) 0.028(8) 0.009(6) 0.009(6) -0.001(6)
C41 0.048(10) 0.040(9) 0.017(7) 0.009(7) 0.003(7) 0.018(8)
C42 0.022(8) 0.056(10) 0.024(8) 0.005(7) 0.010(6) -0.003(7)
C43 0.028(9) 0.073(12) 0.036(9) 0.020(9) 0.016(7) 0.024(9)
C44 0.043(10) 0.044(9) 0.035(9) 0.026(7) 0.020(7) 0.021(8)
C45 0.030(8) 0.041(8) 0.016(7) 0.005(6) 0.010(6) 0.019(7)
C46 0.031(8) 0.038(8) 0.027(8) 0.000(7) 0.007(6) 0.007(7)
C47 0.043(10) 0.034(9) 0.041(9) 0.005(7) 0.004(7) 0.012(7)
C48 0.046(10) 0.035(9) 0.041(9) 0.003(7) 0.003(8) 0.012(8)

loop_
_atom_type_symbol
_atom_type_description
_atom_type_scat_dispersion_real
_atom_type_scat_dispersion_imag
_atom_type_scat_source
C C 0.0033 0.0016 'International Tables Vol C Tables 4.2.6.8 and 6.1.1.4'
H H 0.0000 0.0000 'International Tables Vol C Tables 4.2.6.8 and 6.1.1.4'
O O 0.0106 0.0060 'International Tables Vol C Tables 4.2.6.8 and 6.1.1.4'
Cl Cl 0.1484 0.1585 'International Tables Vol C Tables 4.2.6.8 and 6.1.1.4'
Ni Ni 0.3393 1.1124 'International Tables Vol C Tables 4.2.6.8 and 6.1.1.4'
Sb Sb -0.5866 1.5461 'International Tables Vol C Tables 4.2.6.8 and 6.1.1.4'
I I -0.4742 1.8119 'International Tables Vol C Tables 4.2.6.8 and 6.1.1.4'

loop_
_geom_angle_atom_site_label_1
_geom_angle_atom_site_label_2
_geom_angle_atom_site_label_3
_geom_angle
_geom_angle_site_symmetry_1
_geom_angle_site_symmetry_3
_geom_angle_publ_flag
Sb2 Ni1 Sb4 171.36(8) . . ?
Sb2 Ni1 Sb1 89.35(6) . . ?
Sb4 Ni1 Sb1 93.19(6) . . ?
Sb2 Ni1 Sb3 95.19(6) . . ?
Sb4 Ni1 Sb3 90.20(6) . . ?
Sb1 Ni1 Sb3 124.26(7) . . ?
Sb2 Ni1 I1 85.74(6) . . ?
Sb4 Ni1 I1 85.77(6) . . ?
Sb1 Ni1 I1 117.99(7) . . ?
Sb3 Ni1 I1 117.75(7) . . ?
Sb8 Ni2 Sb6 172.07(8) . . ?
Sb8 Ni2 Sb7 89.18(6) . . ?
Sb6 Ni2 Sb7 94.21(6) . . ?
Sb8 Ni2 Sb5 94.04(6) . . ?
Sb6 Ni2 Sb5 89.97(6) . . ?
Sb7 Ni2 Sb5 124.28(7) . . ?
Sb8 Ni2 I2 85.85(6) . . ?
Sb6 Ni2 I2 86.22(6) . . ?
Sb7 Ni2 I2 116.69(7) . . ?
Sb5 Ni2 I2 119.02(7) . . ?
C1 Sb1 C3 96.1(6) . . ?
C1 Sb1 C2 101.7(6) . . ?
C3 Sb1 C2 100.3(6) . . ?
C1 Sb1 Ni1 120.6(4) . . ?
C3 Sb1 Ni1 114.7(4) . . ?
C2 Sb1 Ni1 119.2(5) . . ?
C11 Sb2 C10 101.5(7) . . ?
C11 Sb2 C12 101.1(6) . . ?
C10 Sb2 C12 98.8(7) . . ?
C11 Sb2 Ni1 118.6(4) . . ?
C10 Sb2 Ni1 118.6(4) . . ?
C12 Sb2 Ni1 114.9(4) . . ?
C13 Sb3 C14 100.3(7) . . ?
C13 Sb3 C15 100.3(6) . . ?
C14 Sb3 C15 95.6(6) . . ?
C13 Sb3 Ni1 115.9(4) . . ?
C14 Sb3 Ni1 123.9(5) . . ?
C15 Sb3 Ni1 116.6(4) . . ?
C23 Sb4 C22 106.1(6) . . ?
C23 Sb4 C24 100.2(6) . . ?
C22 Sb4 C24 100.0(6) . . ?
C23 Sb4 Ni1 113.4(5) . . ?
C22 Sb4 Ni1 113.7(4) . . ?
C24 Sb4 Ni1 121.4(4) . . ?
C27 Sb5 C25 99.5(6) . . ?
C27 Sb5 C26 96.4(6) . . ?
C25 Sb5 C26 100.3(6) . . ?
C27 Sb5 Ni2 118.3(4) . . ?
C25 Sb5 Ni2 114.7(4) . . ?
C26 Sb5 Ni2 123.3(4) . . ?
C35 Sb6 C36 99.5(6) . . ?
C35 Sb6 C34 106.4(6) . . ?
C36 Sb6 C34 100.9(6) . . ?
C35 Sb6 Ni2 114.3(4) . . ?
C36 Sb6 Ni2 121.2(5) . . ?
C34 Sb6 Ni2 112.6(4) . . ?
C37 Sb7 C38 100.4(6) . . ?
C37 Sb7 C39 96.9(6) . . ?
C38 Sb7 C39 100.9(6) . . ?
C37 Sb7 Ni2 120.3(4) . . ?
C38 Sb7 Ni2 119.5(5) . . ?
C39 Sb7 Ni2 114.8(4) . . ?
C48 Sb8 C47 101.2(6) . . ?
C48 Sb8 C46 101.7(6) . . ?
C47 Sb8 C46 101.0(6) . . ?
C48 Sb8 Ni2 118.5(5) . . ?
C47 Sb8 Ni2 114.5(4) . . ?
C46 Sb8 Ni2 117.2(4) . . ?
O1 Cl1 O3 111.4(17) . . ?
O1 Cl1 O4 110.9(11) . . ?
O3 Cl1 O4 108.8(9) . . ?
O1 Cl1 O2 108.6(10) . . ?
O3 Cl1 O2 106.4(9) . . ?
O4 Cl1 O2 110.6(7) . . ?
O8 Cl2 O6 109.4(10) . . ?
O8 Cl2 O7 109.9(9) . . ?
O6 Cl2 O7 108.1(9) . . ?
O8 Cl2 O5 111.2(8) . . ?
O6 Cl2 O5 108.9(7) . . ?
O7 Cl2 O5 109.3(7) . . ?
Sb1 C1 H1A 109.5 . . ?
Sb1 C1 H1B 109.5 . . ?
H1A C1 H1B 109.5 . . ?
Sb1 C1 H1C 109.5 . . ?
H1A C1 H1C 109.5 . . ?
H1B C1 H1C 109.5 . . ?
Sb1 C2 H2A 109.5 . . ?
Sb1 C2 H2B 109.5 . . ?
H2A C2 H2B 109.5 . . ?
Sb1 C2 H2C 109.5 . . ?
H2A C2 H2C 109.5 . . ?
H2B C2 H2C 109.5 . . ?
C4 C3 Sb1 109.9(8) . . ?
C4 C3 H3A 109.7 . . ?
Sb1 C3 H3A 109.7 . . ?
C4 C3 H3B 109.7 . . ?
Sb1 C3 H3B 109.7 . . ?
H3A C3 H3B 108.2 . . ?
C5 C4 C9 118.7(13) . . ?
C5 C4 C3 119.6(13) . . ?
C9 C4 C3 121.6(13) . . ?
C4 C5 C6 123.3(15) . . ?
C4 C5 H5 118.3 . . ?
C6 C5 H5 118.3 . . ?
C5 C6 C7 116.3(15) . . ?
C5 C6 H6 121.9 . . ?
C7 C6 H6 121.9 . . ?
C8 C7 C6 122.5(15) . . ?
C8 C7 H7 118.7 . . ?
C6 C7 H7 118.7 . . ?
C7 C8 C9 119.1(15) . . ?
C7 C8 H8 120.5 . . ?
C9 C8 H8 120.5 . . ?
C8 C9 C4 119.8(14) . . ?
C8 C9 C10 117.4(14) . . ?
C4 C9 C10 122.5(13) . . ?
C9 C10 Sb2 115.9(10) . . ?
C9 C10 H10A 108.3 . . ?
Sb2 C10 H10A 108.3 . . ?
C9 C10 H10B 108.3 . . ?
Sb2 C10 H10B 108.3 . . ?
H10A C10 H10B 107.4 . . ?
Sb2 C11 H11A 109.5 . . ?
Sb2 C11 H11B 109.5 . . ?
H11A C11 H11B 109.5 . . ?
Sb2 C11 H11C 109.5 . . ?
H11A C11 H11C 109.5 . . ?
H11B C11 H11C 109.5 . . ?
Sb2 C12 H12A 109.5 . . ?
Sb2 C12 H12B 109.5 . . ?
H12A C12 H12B 109.5 . . ?
Sb2 C12 H12C 109.5 . . ?
H12A C12 H12C 109.5 . . ?
H12B C12 H12C 109.5 . . ?
Sb3 C13 H13A 109.5 . . ?
Sb3 C13 H13B 109.5 . . ?
H13A C13 H13B 109.5 . . ?
Sb3 C13 H13C 109.5 . . ?
H13A C13 H13C 109.5 . . ?
H13B C13 H13C 109.5 . . ?
Sb3 C14 H14A 109.5 . . ?
Sb3 C14 H14B 109.5 . . ?
H14A C14 H14B 109.5 . . ?
Sb3 C14 H14C 109.5 . . ?
H14A C14 H14C 109.5 . . ?
H14B C14 H14C 109.5 . . ?
C16 C15 Sb3 115.3(9) . . ?
C16 C15 H15A 108.4 . . ?
Sb3 C15 H15A 108.4 . . ?
C16 C15 H15B 108.4 . . ?
Sb3 C15 H15B 108.4 . . ?
H15A C15 H15B 107.5 . . ?
C21 C16 C17 117.5(14) . . ?
C21 C16 C15 124.3(13) . . ?
C17 C16 C15 118.0(13) . . ?
C18 C17 C16 121.9(15) . . ?
C18 C17 H17 119.0 . . ?
C16 C17 H17 119.0 . . ?
C19 C18 C17 120.2(14) . . ?
C19 C18 H18 119.9 . . ?
C17 C18 H18 119.9 . . ?
C18 C19 C20 119.3(15) . . ?
C18 C19 H19 120.4 . . ?
C20 C19 H19 120.4 . . ?
C19 C20 C21 119.1(14) . . ?
C19 C20 H20 120.5 . . ?
C21 C20 H20 120.5 . . ?
C16 C21 C20 121.9(13) . . ?
C16 C21 C22 122.5(13) . . ?
C20 C21 C22 115.4(13) . . ?
C21 C22 Sb4 110.5(9) . . ?
C21 C22 H22A 109.5 . . ?
Sb4 C22 H22A 109.5 . . ?
C21 C22 H22B 109.5 . . ?
Sb4 C22 H22B 109.5 . . ?
H22A C22 H22B 108.1 . . ?
Sb4 C23 H23A 109.5 . . ?
Sb4 C23 H23B 109.5 . . ?
H23A C23 H23B 109.5 . . ?
Sb4 C23 H23C 109.5 . . ?
H23A C23 H23C 109.5 . . ?
H23B C23 H23C 109.5 . . ?
Sb4 C24 H24A 109.5 . . ?
Sb4 C24 H24B 109.5 . . ?
H24A C24 H24B 109.5 . . ?
Sb4 C24 H24C 109.5 . . ?
H24A C24 H24C 109.5 . . ?
H24B C24 H24C 109.5 . . ?
Sb5 C25 H25A 109.5 . . ?
Sb5 C25 H25B 109.5 . . ?
H25A C25 H25B 109.5 . . ?
Sb5 C25 H25C 109.5 . . ?
H25A C25 H25C 109.5 . . ?
H25B C25 H25C 109.5 . . ?
Sb5 C26 H26A 109.5 . . ?
Sb5 C26 H26B 109.5 . . ?
H26A C26 H26B 109.5 . . ?
Sb5 C26 H26C 109.5 . . ?
H26A C26 H26C 109.5 . . ?
H26B C26 H26C 109.5 . . ?
C28 C27 Sb5 117.8(9) . . ?
C28 C27 H27A 107.9 . . ?
Sb5 C27 H27A 107.9 . . ?
C28 C27 H27B 107.9 . . ?
Sb5 C27 H27B 107.9 . . ?
H27A C27 H27B 107.2 . . ?
C33 C28 C29 117.6(14) . . ?
C33 C28 C27 125.3(14) . . ?
C29 C28 C27 117.0(13) . . ?
C30 C29 C28 121.8(15) . . ?
C30 C29 H29 119.1 . . ?
C28 C29 H29 119.1 . . ?
C29 C30 C31 118.7(14) . . ?
C29 C30 H30 120.7 . . ?
C31 C30 H30 120.7 . . ?
C32 C31 C30 120.2(15) . . ?
C32 C31 H31 119.9 . . ?
C30 C31 H31 119.9 . . ?
C33 C32 C31 119.3(16) . . ?
C33 C32 H32 120.3 . . ?
C31 C32 H32 120.3 . . ?
C32 C33 C28 122.2(15) . . ?
C32 C33 C34 117.2(14) . . ?
C28 C33 C34 120.6(13) . . ?
C33 C34 Sb6 109.2(9) . . ?
C33 C34 H34A 109.8 . . ?
Sb6 C34 H34A 109.8 . . ?
C33 C34 H34B 109.8 . . ?
Sb6 C34 H34B 109.8 . . ?
H34A C34 H34B 108.3 . . ?
Sb6 C35 H35A 109.5 . . ?
Sb6 C35 H35B 109.5 . . ?
H35A C35 H35B 109.5 . . ?
Sb6 C35 H35C 109.5 . . ?
H35A C35 H35C 109.5 . . ?
H35B C35 H35C 109.5 . . ?
Sb6 C36 H36A 109.5 . . ?
Sb6 C36 H36B 109.5 . . ?
H36A C36 H36B 109.5 . . ?
Sb6 C36 H36C 109.5 . . ?
H36A C36 H36C 109.5 . . ?
H36B C36 H36C 109.5 . . ?
Sb7 C37 H37A 109.5 . . ?
Sb7 C37 H37B 109.5 . . ?
H37A C37 H37B 109.5 . . ?
Sb7 C37 H37C 109.5 . . ?
H37A C37 H37C 109.5 . . ?
H37B C37 H37C 109.5 . . ?
Sb7 C38 H38A 109.5 . . ?
Sb7 C38 H38B 109.5 . . ?
H38A C38 H38B 109.5 . . ?
Sb7 C38 H38C 109.5 . . ?
H38A C38 H38C 109.5 . . ?
H38B C38 H38C 109.5 . . ?
C40 C39 Sb7 108.8(10) . . ?
C40 C39 H39A 109.9 . . ?
Sb7 C39 H39A 109.9 . . ?
C40 C39 H39B 109.9 . . ?
Sb7 C39 H39B 109.9 . . ?
H39A C39 H39B 108.3 . . ?
C41 C40 C45 117.7(14) . . ?
C41 C40 C39 121.6(14) . . ?
C45 C40 C39 120.7(13) . . ?
C42 C41 C40 124.4(15) . . ?
C42 C41 H41 117.8 . . ?
C40 C41 H41 117.8 . . ?
C43 C42 C41 118.0(15) . . ?
C43 C42 H42 121.0 . . ?
C41 C42 H42 121.0 . . ?
C42 C43 C44 119.6(14) . . ?
C42 C43 H43 120.2 . . ?
C44 C43 H43 120.2 . . ?
C45 C44 C43 122.4(15) . . ?
C45 C44 H44 118.8 . . ?
C43 C44 H44 118.8 . . ?
C44 C45 C40 117.8(14) . . ?
C44 C45 C46 120.2(13) . . ?
C40 C45 C46 122.0(13) . . ?
C45 C46 Sb8 119.1(9) . . ?
C45 C46 H46A 107.6 . . ?
Sb8 C46 H46A 107.6 . . ?
C45 C46 H46B 107.6 . . ?
Sb8 C46 H46B 107.6 . . ?
H46A C46 H46B 107.0 . . ?
Sb8 C47 H47A 109.5 . . ?
Sb8 C47 H47B 109.5 . . ?
H47A C47 H47B 109.5 . . ?
Sb8 C47 H47C 109.5 . . ?
H47A C47 H47C 109.5 . . ?
H47B C47 H47C 109.5 . . ?
Sb8 C48 H48A 109.5 . . ?
Sb8 C48 H48B 109.5 . . ?
H48A C48 H48B 109.5 . . ?
Sb8 C48 H48C 109.5 . . ?
H48A C48 H48C 109.5 . . ?
H48B C48 H48C 109.5 . . ?

loop_
_geom_bond_atom_site_label_1
_geom_bond_atom_site_label_2
_geom_bond_distance
_geom_bond_site_symmetry_2
_geom_bond_publ_flag
Ni1 Sb2 2.4364(19) . ?
Ni1 Sb4 2.4427(19) . ?
Ni1 Sb1 2.4592(19) . ?
Ni1 Sb3 2.4681(19) . ?
Ni1 I1 2.6185(19) . ?
Ni2 Sb8 2.4286(19) . ?
Ni2 Sb6 2.4333(19) . ?
Ni2 Sb7 2.4645(19) . ?
Ni2 Sb5 2.4751(19) . ?
Ni2 I2 2.6209(19) . ?
Sb1 C1 2.132(14) . ?
Sb1 C3 2.135(12) . ?
Sb1 C2 2.146(15) . ?
Sb2 C11 2.126(14) . ?
Sb2 C10 2.141(15) . ?
Sb2 C12 2.158(15) . ?
Sb3 C13 2.133(15) . ?
Sb3 C14 2.141(14) . ?
Sb3 C15 2.172(14) . ?
Sb4 C23 2.104(15) . ?
Sb4 C22 2.142(13) . ?
Sb4 C24 2.152(13) . ?
Sb5 C27 2.144(13) . ?
Sb5 C25 2.161(14) . ?
Sb5 C26 2.168(15) . ?
Sb6 C35 2.121(15) . ?
Sb6 C36 2.136(15) . ?
Sb6 C34 2.155(14) . ?
Sb7 C37 2.134(14) . ?
Sb7 C38 2.138(15) . ?
Sb7 C39 2.174(14) . ?
Sb8 C48 2.112(16) . ?
Sb8 C47 2.121(17) . ?
Sb8 C46 2.147(14) . ?
Cl1 O1 1.363(15) . ?
Cl1 O3 1.418(15) . ?
Cl1 O4 1.427(11) . ?
Cl1 O2 1.436(12) . ?
Cl2 O8 1.400(13) . ?
Cl2 O6 1.416(13) . ?
Cl2 O7 1.417(12) . ?
Cl2 O5 1.439(12) . ?
C1 H1A 0.9800 . ?
C1 H1B 0.9800 . ?
C1 H1C 0.9800 . ?
C2 H2A 0.9800 . ?
C2 H2B 0.9800 . ?
C2 H2C 0.9800 . ?
C3 C4 1.520(19) . ?
C3 H3A 0.9900 . ?
C3 H3B 0.9900 . ?
C4 C5 1.37(2) . ?
C4 C9 1.41(2) . ?
C5 C6 1.39(2) . ?
C5 H5 0.9500 . ?
C6 C7 1.41(2) . ?
C6 H6 0.9500 . ?
C7 C8 1.38(2) . ?
C7 H7 0.9500 . ?
C8 C9 1.41(2) . ?
C8 H8 0.9500 . ?
C9 C10 1.53(2) . ?
C10 H10A 0.9900 . ?
C10 H10B 0.9900 . ?
C11 H11A 0.9800 . ?
C11 H11B 0.9800 . ?
C11 H11C 0.9800 . ?
C12 H12A 0.9800 . ?
C12 H12B 0.9800 . ?
C12 H12C 0.9800 . ?
C13 H13A 0.9800 . ?
C13 H13B 0.9800 . ?
C13 H13C 0.9800 . ?
C14 H14A 0.9800 . ?
C14 H14B 0.9800 . ?
C14 H14C 0.9800 . ?
C15 C16 1.493(19) . ?
C15 H15A 0.9900 . ?
C15 H15B 0.9900 . ?
C16 C21 1.35(2) . ?
C16 C17 1.40(2) . ?
C17 C18 1.37(2) . ?
C17 H17 0.9500 . ?
C18 C19 1.36(2) . ?
C18 H18 0.9500 . ?
C19 C20 1.40(2) . ?
C19 H19 0.9500 . ?
C20 C21 1.41(2) . ?
C20 H20 0.9500 . ?
C21 C22 1.524(19) . ?
C22 H22A 0.9900 . ?
C22 H22B 0.9900 . ?
C23 H23A 0.9800 . ?
C23 H23B 0.9800 . ?
C23 H23C 0.9800 . ?
C24 H24A 0.9800 . ?
C24 H24B 0.9800 . ?
C24 H24C 0.9800 . ?
C25 H25A 0.9800 . ?
C25 H25B 0.9800 . ?
C25 H25C 0.9800 . ?
C26 H26A 0.9800 . ?
C26 H26B 0.9800 . ?
C26 H26C 0.9800 . ?
C27 C28 1.50(2) . ?
C27 H27A 0.9900 . ?
C27 H27B 0.9900 . ?
C28 C33 1.39(2) . ?
C28 C29 1.40(2) . ?
C29 C30 1.37(2) . ?
C29 H29 0.9500 . ?
C30 C31 1.42(2) . ?
C30 H30 0.9500 . ?
C31 C32 1.39(2) . ?
C31 H31 0.9500 . ?
C32 C33 1.37(2) . ?
C32 H32 0.9500 . ?
C33 C34 1.55(2) . ?
C34 H34A 0.9900 . ?
C34 H34B 0.9900 . ?
C35 H35A 0.9800 . ?
C35 H35B 0.9800 . ?
C35 H35C 0.9800 . ?
C36 H36A 0.9800 . ?
C36 H36B 0.9800 . ?
C36 H36C 0.9800 . ?
C37 H37A 0.9800 . ?
C37 H37B 0.9800 . ?
C37 H37C 0.9800 . ?
C38 H38A 0.9800 . ?
C38 H38B 0.9800 . ?
C38 H38C 0.9800 . ?
C39 C40 1.47(2) . ?
C39 H39A 0.9900 . ?
C39 H39B 0.9900 . ?
C40 C41 1.39(2) . ?
C40 C45 1.42(2) . ?
C41 C42 1.38(2) . ?
C41 H41 0.9500 . ?
C42 C43 1.37(2) . ?
C42 H42 0.9500 . ?
C43 C44 1.41(2) . ?
C43 H43 0.9500 . ?
C44 C45 1.39(2) . ?
C44 H44 0.9500 . ?
C45 C46 1.50(2) . ?
C46 H46A 0.9900 . ?
C46 H46B 0.9900 . ?
C47 H47A 0.9800 . ?
C47 H47B 0.9800 . ?
C47 H47C 0.9800 . ?
C48 H48A 0.9800 . ?
C48 H48B 0.9800 . ?
C48 H48C 0.9800 . ?

loop_
_geom_torsion_atom_site_label_1
_geom_torsion_atom_site_label_2
_geom_torsion_atom_site_label_3
_geom_torsion_atom_site_label_4
_geom_torsion
_geom_torsion_site_symmetry_1
_geom_torsion_site_symmetry_2
_geom_torsion_site_symmetry_3
_geom_torsion_site_symmetry_4
_geom_torsion_publ_flag
Sb2 Ni1 Sb1 C1 146.8(5) . . . . ?
Sb4 Ni1 Sb1 C1 -41.5(5) . . . . ?
Sb3 Ni1 Sb1 C1 51.0(5) . . . . ?
I1 Ni1 Sb1 C1 -128.4(5) . . . . ?
Sb2 Ni1 Sb1 C3 32.7(4) . . . . ?
Sb4 Ni1 Sb1 C3 -155.6(4) . . . . ?
Sb3 Ni1 Sb1 C3 -63.2(4) . . . . ?
I1 Ni1 Sb1 C3 117.5(4) . . . . ?
Sb2 Ni1 Sb1 C2 -86.2(5) . . . . ?
Sb4 Ni1 Sb1 C2 85.5(5) . . . . ?
Sb3 Ni1 Sb1 C2 178.0(5) . . . . ?
I1 Ni1 Sb1 C2 -1.4(6) . . . . ?
Sb1 Ni1 Sb2 C11 176.7(6) . . . . ?
Sb3 Ni1 Sb2 C11 -58.9(6) . . . . ?
I1 Ni1 Sb2 C11 58.6(6) . . . . ?
Sb1 Ni1 Sb2 C10 -59.4(6) . . . . ?
Sb3 Ni1 Sb2 C10 64.9(6) . . . . ?
I1 Ni1 Sb2 C10 -177.6(6) . . . . ?
Sb1 Ni1 Sb2 C12 57.1(5) . . . . ?
Sb3 Ni1 Sb2 C12 -178.6(5) . . . . ?
I1 Ni1 Sb2 C12 -61.1(5) . . . . ?
Sb2 Ni1 Sb3 C13 -114.3(5) . . . . ?
Sb4 Ni1 Sb3 C13 72.5(5) . . . . ?
Sb1 Ni1 Sb3 C13 -21.5(5) . . . . ?
I1 Ni1 Sb3 C13 157.8(5) . . . . ?
Sb2 Ni1 Sb3 C14 10.2(5) . . . . ?
Sb4 Ni1 Sb3 C14 -163.1(5) . . . . ?
Sb1 Ni1 Sb3 C14 102.9(5) . . . . ?
I1 Ni1 Sb3 C14 -77.8(5) . . . . ?
Sb2 Ni1 Sb3 C15 128.0(4) . . . . ?
Sb4 Ni1 Sb3 C15 -45.2(4) . . . . ?
Sb1 Ni1 Sb3 C15 -139.2(4) . . . . ?
I1 Ni1 Sb3 C15 40.1(4) . . . . ?
Sb1 Ni1 Sb4 C23 -60.2(5) . . . . ?
Sb3 Ni1 Sb4 C23 175.5(5) . . . . ?
I1 Ni1 Sb4 C23 57.7(5) . . . . ?
Sb1 Ni1 Sb4 C22 178.5(4) . . . . ?
Sb3 Ni1 Sb4 C22 54.1(4) . . . . ?
I1 Ni1 Sb4 C22 -63.7(4) . . . . ?
Sb1 Ni1 Sb4 C24 59.1(5) . . . . ?
Sb3 Ni1 Sb4 C24 -65.2(5) . . . . ?
I1 Ni1 Sb4 C24 176.9(5) . . . . ?
Sb8 Ni2 Sb5 C27 -128.4(5) . . . . ?
Sb6 Ni2 Sb5 C27 44.7(5) . . . . ?
Sb7 Ni2 Sb5 C27 139.8(5) . . . . ?
I2 Ni2 Sb5 C27 -40.9(5) . . . . ?
Sb8 Ni2 Sb5 C25 114.5(5) . . . . ?
Sb6 Ni2 Sb5 C25 -72.4(5) . . . . ?
Sb7 Ni2 Sb5 C25 22.7(5) . . . . ?
I2 Ni2 Sb5 C25 -158.0(5) . . . . ?
Sb8 Ni2 Sb5 C26 -8.0(5) . . . . ?
Sb6 Ni2 Sb5 C26 165.1(5) . . . . ?
Sb7 Ni2 Sb5 C26 -99.8(5) . . . . ?
I2 Ni2 Sb5 C26 79.4(5) . . . . ?
Sb7 Ni2 Sb6 C35 59.3(5) . . . . ?
Sb5 Ni2 Sb6 C35 -176.3(5) . . . . ?
I2 Ni2 Sb6 C35 -57.2(5) . . . . ?
Sb7 Ni2 Sb6 C36 -59.7(5) . . . . ?
Sb5 Ni2 Sb6 C36 64.7(5) . . . . ?
I2 Ni2 Sb6 C36 -176.2(5) . . . . ?
Sb7 Ni2 Sb6 C34 -179.1(4) . . . . ?
Sb5 Ni2 Sb6 C34 -54.7(4) . . . . ?
I2 Ni2 Sb6 C34 64.4(4) . . . . ?
Sb8 Ni2 Sb7 C37 -145.7(4) . . . . ?
Sb6 Ni2 Sb7 C37 41.5(4) . . . . ?
Sb5 Ni2 Sb7 C37 -51.3(4) . . . . ?
I2 Ni2 Sb7 C37 129.4(4) . . . . ?
Sb8 Ni2 Sb7 C38 89.6(5) . . . . ?
Sb6 Ni2 Sb7 C38 -83.3(5) . . . . ?
Sb5 Ni2 Sb7 C38 -176.1(5) . . . . ?
I2 Ni2 Sb7 C38 4.6(5) . . . . ?
Sb8 Ni2 Sb7 C39 -30.5(5) . . . . ?
Sb6 Ni2 Sb7 C39 156.6(5) . . . . ?
Sb5 Ni2 Sb7 C39 63.8(5) . . . . ?
I2 Ni2 Sb7 C39 -115.5(5) . . . . ?
Sb7 Ni2 Sb8 C48 -178.0(5) . . . . ?
Sb5 Ni2 Sb8 C48 57.7(5) . . . . ?
I2 Ni2 Sb8 C48 -61.2(5) . . . . ?
Sb7 Ni2 Sb8 C47 -58.6(5) . . . . ?
Sb5 Ni2 Sb8 C47 177.1(5) . . . . ?
I2 Ni2 Sb8 C47 58.2(5) . . . . ?
Sb7 Ni2 Sb8 C46 59.4(5) . . . . ?
Sb5 Ni2 Sb8 C46 -64.9(5) . . . . ?
I2 Ni2 Sb8 C46 176.3(5) . . . . ?
C1 Sb1 C3 C4 -77.1(10) . . . . ?
C2 Sb1 C3 C4 179.8(10) . . . . ?
Ni1 Sb1 C3 C4 50.8(10) . . . . ?
Sb1 C3 C4 C5 86.4(14) . . . . ?
Sb1 C3 C4 C9 -90.7(14) . . . . ?
C9 C4 C5 C6 -7(2) . . . . ?
C3 C4 C5 C6 176.2(13) . . . . ?
C4 C5 C6 C7 5(2) . . . . ?
C5 C6 C7 C8 -2(2) . . . . ?
C6 C7 C8 C9 1(2) . . . . ?
C7 C8 C9 C4 -2(2) . . . . ?
C7 C8 C9 C10 -175.2(14) . . . . ?
C5 C4 C9 C8 5(2) . . . . ?
C3 C4 C9 C8 -178.3(13) . . . . ?
C5 C4 C9 C10 177.7(14) . . . . ?
C3 C4 C9 C10 -5(2) . . . . ?
C8 C9 C10 Sb2 -118.1(14) . . . . ?
C4 C9 C10 Sb2 68.6(18) . . . . ?
C11 Sb2 C10 C9 131.9(12) . . . . ?
C12 Sb2 C10 C9 -124.8(12) . . . . ?
Ni1 Sb2 C10 C9 0.0(14) . . . . ?
C13 Sb3 C15 C16 -46.1(11) . . . . ?
C14 Sb3 C15 C16 -147.7(11) . . . . ?
Ni1 Sb3 C15 C16 79.9(10) . . . . ?
Sb3 C15 C16 C21 -85.1(15) . . . . ?
Sb3 C15 C16 C17 100.9(12) . . . . ?
C21 C16 C17 C18 2(2) . . . . ?
C15 C16 C17 C18 176.0(13) . . . . ?
C16 C17 C18 C19 -3(2) . . . . ?
C17 C18 C19 C20 4(2) . . . . ?
C18 C19 C20 C21 -3(2) . . . . ?
C17 C16 C21 C20 -1(2) . . . . ?
C15 C16 C21 C20 -175.0(13) . . . . ?
C17 C16 C21 C22 -176.2(12) . . . . ?
C15 C16 C21 C22 10(2) . . . . ?
C19 C20 C21 C16 2(2) . . . . ?
C19 C20 C21 C22 177.4(13) . . . . ?
C16 C21 C22 Sb4 78.0(16) . . . . ?
C20 C21 C22 Sb4 -97.6(12) . . . . ?
C23 Sb4 C22 C21 137.4(11) . . . . ?
C24 Sb4 C22 C21 33.6(11) . . . . ?
Ni1 Sb4 C22 C21 -97.3(10) . . . . ?
C25 Sb5 C27 C28 48.0(11) . . . . ?
C26 Sb5 C27 C28 149.5(11) . . . . ?
Ni2 Sb5 C27 C28 -77.0(11) . . . . ?
Sb5 C27 C28 C33 79.0(15) . . . . ?
Sb5 C27 C28 C29 -100.6(13) . . . . ?
C33 C28 C29 C30 5(2) . . . . ?
C27 C28 C29 C30 -175.4(12) . . . . ?
C28 C29 C30 C31 -3(2) . . . . ?
C29 C30 C31 C32 1(2) . . . . ?
C30 C31 C32 C33 -2(2) . . . . ?
C31 C32 C33 C28 5(2) . . . . ?
C31 C32 C33 C34 -177.1(13) . . . . ?
C29 C28 C33 C32 -6(2) . . . . ?
C27 C28 C33 C32 174.5(13) . . . . ?
C29 C28 C33 C34 175.9(12) . . . . ?
C27 C28 C33 C34 -4(2) . . . . ?
C32 C33 C34 Sb6 99.4(12) . . . . ?
C28 C33 C34 Sb6 -82.3(14) . . . . ?
C35 Sb6 C34 C33 -133.3(10) . . . . ?
C36 Sb6 C34 C33 -29.9(11) . . . . ?
Ni2 Sb6 C34 C33 100.8(10) . . . . ?
C37 Sb7 C39 C40 72.6(11) . . . . ?
C38 Sb7 C39 C40 174.6(10) . . . . ?
Ni2 Sb7 C39 C40 -55.5(11) . . . . ?
Sb7 C39 C40 C41 -89.2(14) . . . . ?
Sb7 C39 C40 C45 91.6(13) . . . . ?
C45 C40 C41 C42 2(2) . . . . ?
C39 C40 C41 C42 -176.9(14) . . . . ?
C40 C41 C42 C43 -3(2) . . . . ?
C41 C42 C43 C44 1(2) . . . . ?
C42 C43 C44 C45 3(2) . . . . ?
C43 C44 C45 C40 -4(2) . . . . ?
C43 C44 C45 C46 173.2(13) . . . . ?
C41 C40 C45 C44 1.1(19) . . . . ?
C39 C40 C45 C44 -179.7(13) . . . . ?
C41 C40 C45 C46 -175.5(13) . . . . ?
C39 C40 C45 C46 4(2) . . . . ?
C44 C45 C46 Sb8 117.0(12) . . . . ?
C40 C45 C46 Sb8 -66.4(17) . . . . ?
C48 Sb8 C46 C45 -134.1(12) . . . . ?
C47 Sb8 C46 C45 121.9(12) . . . . ?
Ni2 Sb8 C46 C45 -3.2(13) . . . . ?
